data_7009492
loop_
_publ_author_name
'Davies, John E.'
'Mays, Martin J.'
'Raithby, Paul R.'
'Shields, Gregory P.'
'Tompkin, Peter K.'
'Woods, Anthony D.'

_publ_section_title
;
 The preparation of [M2Cp2(CO)4(\m-\h2-PE)] (E&#x2005;=&#x2005;As or
 Sb), the first complexes with naked heterodiatomic Group 15 ligands,
 and of their adducts with W(CO)5
;
_journal_issue 12
_journal_name_full 'Journal of the Chemical Society, Dalton Transactions'
_journal_page_first 1925
_journal_paper_doi 10.1039/b001409p
_journal_year 2000
_chemical_formula_sum 'C24 H10 As Mo2 O14 P W2'
_chemical_formula_weight 1187.79
_chemical_name_systematic
;
 ?
;
_space_group_IT_number 15
_symmetry_cell_setting monoclinic
_symmetry_space_group_name_Hall '-C 2yc'
_symmetry_space_group_name_H-M 'C 1 2/c 1'
_atom_sites_solution_hydrogens geom
_atom_sites_solution_primary direct
_atom_sites_solution_secondary difmap
_audit_creation_method SHELXL
_cell_angle_alpha 90.00
_cell_angle_beta 110.220(10)
_cell_angle_gamma 90.00
_cell_formula_units_Z 4
_cell_length_a 18.677(5)
_cell_length_b 10.799(5)
_cell_length_c 16.916(5)
_cell_measurement_reflns_used 25
_cell_measurement_temperature 290(2)
_cell_measurement_theta_max 30
_cell_measurement_theta_min 25
_cell_volume 3202(2)
_computing_cell_refinement 'Rigaku software'
_computing_data_collection 'Rigaku software'
_computing_data_reduction TeXsan
_computing_molecular_graphics SHELXTL-PLUS
_computing_publication_material 'SHELXL-93 (Sheldrick, 1993)'
_computing_structure_refinement 'SHELXL-93 (Sheldrick, 1993)'
_computing_structure_solution 'SIR 92'
_diffrn_ambient_temperature 290(2)
_diffrn_measurement_device 'Rigaku AFC7R'
_diffrn_measurement_method 'omega/2theta scans'
_diffrn_radiation_monochromator graphite
_diffrn_radiation_source 'Normal focus rotating anode'
_diffrn_radiation_type MoK\a
_diffrn_radiation_wavelength 0.71073
_diffrn_reflns_av_R_equivalents 0.0321
_diffrn_reflns_av_sigmaI/netI 0.0742
_diffrn_reflns_limit_h_max 22
_diffrn_reflns_limit_h_min 0
_diffrn_reflns_limit_k_max 12
_diffrn_reflns_limit_k_min 0
_diffrn_reflns_limit_l_max 18
_diffrn_reflns_limit_l_min -21
_diffrn_reflns_number 3014
_diffrn_reflns_theta_max 27.50
_diffrn_reflns_theta_min 2.57
_diffrn_standards_interval_count 200
_diffrn_standards_number 3
_exptl_absorpt_coefficient_mu 9.066
_exptl_absorpt_correction_T_max 1.000
_exptl_absorpt_correction_T_min 0.765
_exptl_absorpt_correction_type psiscans
_exptl_crystal_colour Red
_exptl_crystal_density_diffrn 2.464
_exptl_crystal_description Block
_exptl_crystal_F_000 2184
_exptl_crystal_size_max 0.20
_exptl_crystal_size_mid 0.20
_exptl_crystal_size_min 0.10
_refine_diff_density_max 0.776
_refine_diff_density_min -0.837
_refine_diff_density_rms 0.167
_refine_ls_extinction_method none
_refine_ls_goodness_of_fit_all 0.999
_refine_ls_goodness_of_fit_obs 1.054
_refine_ls_hydrogen_treatment 'riding atom'
_refine_ls_matrix_type full
_refine_ls_number_parameters 199
_refine_ls_number_reflns 3014
_refine_ls_number_restraints 0
_refine_ls_restrained_S_all 0.999
_refine_ls_restrained_S_obs 1.054
_refine_ls_R_factor_all 0.0786
_refine_ls_R_factor_obs 0.0409
_refine_ls_shift/esd_max 0.003
_refine_ls_shift/esd_mean 0.000
_refine_ls_structure_factor_coef Fsqd
_refine_ls_weighting_details 'w=1/[\s^2^(Fo^2^)+(0.0181P)^2^+0.0000P] where P=(Fo^2^+2Fc^2^)/3'
_refine_ls_weighting_scheme calc
_refine_ls_wR_factor_all 0.0820
_refine_ls_wR_factor_obs 0.0702
_reflns_number_observed 2046
_reflns_number_total 3014
_reflns_observed_criterion >2sigma(I)
_cod_data_source_file b001409p.txt
_cod_data_source_block 15
_cod_depositor_comments
;
The following automatic conversions were performed:

'_refine_ls_weighting_scheme' value 'calc
w=1/[\s^2^(Fo^2^)+(0.0181P)^2^+0.0000P] where P=(Fo^2^+2Fc^2^)/3' was
changed to 'calc'. New tag '_refine_ls_weighting_details' was
created. The value of the new tag was set to
'w=1/[\s^2^(Fo^2^)+(0.0181P)^2^+0.0000P] where P=(Fo^2^+2Fc^2^)/3'.

Automatic conversion script
Id: cif_fix_values 3143 2015-03-26 13:38:13Z robertas 
;
_cod_original_cell_volume 3201.6(20)
_cod_original_sg_symbol_H-M C2/c
_cod_database_code 7009492

loop_
_symmetry_equiv_pos_as_xyz
'x, y, z'
'-x, y, -z+1/2'
'x+1/2, y+1/2, z'
'-x+1/2, y+1/2, -z+1/2'
'-x, -y, -z'
'x, -y, z-1/2'
'-x+1/2, -y+1/2, -z'
'x+1/2, -y+1/2, z-1/2'

loop_
_atom_site_aniso_label
_atom_site_aniso_U_11
_atom_site_aniso_U_22
_atom_site_aniso_U_33
_atom_site_aniso_U_23
_atom_site_aniso_U_13
_atom_site_aniso_U_12
Mo1 0.0440(5) 0.0315(4) 0.0340(4) -0.0064(4) 0.0182(4) -0.0040(4)
C1 0.091(10) 0.037(7) 0.085(9) -0.026(6) 0.036(8) -0.009(6)
C2 0.105(11) 0.055(8) 0.064(8) -0.035(7) 0.053(8) -0.034(8)
C3 0.085(9) 0.071(9) 0.037(6) -0.017(6) 0.018(6) -0.018(8)
C4 0.065(8) 0.072(9) 0.067(8) -0.030(7) 0.018(7) -0.022(7)
C5 0.095(9) 0.037(6) 0.070(8) -0.028(6) 0.043(7) -0.035(7)
C11 0.072(8) 0.044(6) 0.043(6) -0.015(5) 0.024(6) -0.011(6)
O11 0.098(7) 0.061(6) 0.084(6) 0.005(5) 0.048(5) -0.023(5)
C12 0.065(8) 0.042(6) 0.050(7) -0.003(5) 0.029(6) 0.004(6)
O12 0.057(5) 0.078(6) 0.083(6) -0.003(5) 0.018(5) 0.020(5)
As1 0.0298(6) 0.0293(7) 0.0313(7) 0.0021(6) 0.0111(5) 0.0021(6)
P1 0.0298(6) 0.0293(7) 0.0313(7) 0.0021(6) 0.0111(5) 0.0021(6)
W2 0.0367(2) 0.0481(3) 0.0456(2) 0.0077(2) 0.0135(2) 0.0041(2)
C21 0.085(10) 0.062(9) 0.105(11) -0.001(8) 0.057(9) 0.011(7)
O21 0.116(9) 0.079(7) 0.275(16) 0.019(9) 0.146(11) -0.007(7)
C22 0.062(8) 0.049(7) 0.070(9) 0.006(7) -0.001(7) 0.011(6)
O22 0.131(9) 0.105(8) 0.073(7) -0.038(6) -0.004(6) 0.025(7)
C23 0.051(7) 0.066(8) 0.079(9) 0.024(7) 0.022(6) -0.002(6)
O23 0.112(8) 0.111(8) 0.132(9) 0.030(7) 0.060(7) -0.042(7)
C24 0.059(8) 0.088(10) 0.059(8) -0.006(7) 0.011(7) -0.006(7)
O24 0.101(8) 0.160(11) 0.068(6) -0.049(7) 0.014(6) -0.037(8)
C25 0.045(7) 0.081(9) 0.078(9) 0.044(7) 0.021(6) 0.036(7)
O25 0.086(7) 0.142(10) 0.101(8) 0.051(7) 0.045(6) 0.072(7)

loop_
_atom_site_label
_atom_site_type_symbol
_atom_site_fract_x
_atom_site_fract_y
_atom_site_fract_z
_atom_site_U_iso_or_equiv
_atom_site_thermal_displace_type
_atom_site_occupancy
_atom_site_calc_flag
_atom_site_refinement_flags
_atom_site_disorder_group
Mo1 Mo 0.51902(5) -0.25611(7) 0.66902(5) 0.0353(2) Uani 1 d . .
C1 C 0.5157(8) -0.4594(10) 0.6273(8) 0.070(4) Uani 1 d . .
H1A H 0.5526(8) -0.5150(10) 0.6587(8) 0.084 Uiso 1 calc R .
C2 C 0.5213(8) -0.3824(11) 0.5631(7) 0.068(4) Uani 1 d . .
H2A H 0.5628(8) -0.3773(11) 0.5447(7) 0.082 Uiso 1 calc R .
C3 C 0.4540(8) -0.3151(12) 0.5316(7) 0.065(3) Uani 1 d . .
H3A H 0.4422(8) -0.2580(12) 0.4878(7) 0.078 Uiso 1 calc R .
C4 C 0.4071(7) -0.3483(12) 0.5774(8) 0.069(4) Uani 1 d . .
H4A H 0.3590(7) -0.3163(12) 0.5702(8) 0.083 Uiso 1 calc R .
C5 C 0.4458(7) -0.4382(10) 0.6358(7) 0.063(3) Uani 1 d . .
H5A H 0.4276(7) -0.4772(10) 0.6741(7) 0.076 Uiso 1 calc R .
C11 C 0.5569(6) -0.1194(10) 0.6159(6) 0.052(3) Uani 1 d . .
O11 O 0.5747(5) -0.0412(7) 0.5801(5) 0.077(3) Uani 1 d . .
C12 C 0.6264(7) -0.2927(10) 0.7392(7) 0.050(3) Uani 1 d . .
O12 O 0.6889(5) -0.3146(8) 0.7782(5) 0.074(3) Uani 1 d . .
As1 As 0.43960(7) -0.09677(12) 0.70691(8) 0.0300(3) Uani 0.50 d P .
P1 P 0.43960(7) -0.09677(12) 0.70691(8) 0.0300(3) Uani 0.50 d P .
W2 W 0.33544(2) 0.06698(4) 0.65179(3) 0.04367(13) Uani 1 d . .
C21 C 0.2606(8) -0.0261(12) 0.6909(9) 0.078(4) Uani 1 d . .
O21 O 0.2160(6) -0.0744(9) 0.7144(9) 0.136(5) Uani 1 d . .
C22 C 0.3704(7) 0.1606(11) 0.7635(8) 0.066(3) Uani 1 d . .
O22 O 0.3884(6) 0.2144(10) 0.8239(6) 0.113(4) Uani 1 d . .
C23 C 0.4076(6) 0.1726(11) 0.6144(8) 0.065(3) Uani 1 d . .
O23 O 0.4443(6) 0.2374(10) 0.5904(7) 0.114(4) Uani 1 d . .
C24 C 0.3011(7) -0.0260(13) 0.5405(8) 0.071(4) Uani 1 d . .
O24 O 0.2844(6) -0.0774(11) 0.4789(6) 0.114(4) Uani 1 d . .
C25 C 0.2552(6) 0.1910(12) 0.6044(8) 0.068(4) Uani 1 d . .
O25 O 0.2074(5) 0.2623(10) 0.5778(6) 0.106(4) Uani 1 d . .

loop_
_atom_type_symbol
_atom_type_description
_atom_type_scat_dispersion_real
_atom_type_scat_dispersion_imag
_atom_type_scat_source
C C 0.0033 0.0016 'International Tables Vol C Tables 4.2.6.8 and 6.1.1.4'
H H 0.0000 0.0000 'International Tables Vol C Tables 4.2.6.8 and 6.1.1.4'
O O 0.0106 0.0060 'International Tables Vol C Tables 4.2.6.8 and 6.1.1.4'
P P 0.1023 0.0942 'International Tables Vol C Tables 4.2.6.8 and 6.1.1.4'
As As 0.0499 2.0058 'International Tables Vol C Tables 4.2.6.8 and 6.1.1.4'
Mo Mo -1.6832 0.6857 'International Tables Vol C Tables 4.2.6.8 and 6.1.1.4'
W W -0.8490 6.8722 'International Tables Vol C Tables 4.2.6.8 and 6.1.1.4'

loop_
_geom_angle_atom_site_label_1
_geom_angle_atom_site_label_2
_geom_angle_atom_site_label_3
_geom_angle
_geom_angle_site_symmetry_1
_geom_angle_site_symmetry_3
_geom_angle_publ_flag
C11 Mo1 C12 88.5(4) . . ?
C11 Mo1 C2 89.0(4) . . ?
C12 Mo1 C2 93.5(5) . . ?
C11 Mo1 C1 123.2(4) . . ?
C12 Mo1 C1 84.7(5) . . ?
C2 Mo1 C1 35.7(4) . . ?
C11 Mo1 C3 84.0(4) . . ?
C12 Mo1 C3 128.2(5) . . ?
C2 Mo1 C3 35.4(4) . . ?
C1 Mo1 C3 58.6(5) . . ?
C11 Mo1 C5 141.7(4) . . ?
C12 Mo1 C5 111.2(5) . . ?
C2 Mo1 C5 58.4(4) . . ?
C1 Mo1 C5 34.6(4) . . ?
C3 Mo1 C5 57.9(4) . . ?
C11 Mo1 C4 113.1(5) . . ?
C12 Mo1 C4 142.6(5) . . ?
C2 Mo1 C4 58.6(4) . . ?
C1 Mo1 C4 58.0(5) . . ?
C3 Mo1 C4 35.0(4) . . ?
C5 Mo1 C4 34.5(4) . . ?
C11 Mo1 P1 86.5(3) . . ?
C12 Mo1 P1 123.4(3) . . ?
C2 Mo1 P1 142.6(4) . . ?
C1 Mo1 P1 141.4(3) . . ?
C3 Mo1 P1 107.2(4) . . ?
C5 Mo1 P1 106.8(3) . . ?
C4 Mo1 P1 89.4(3) . . ?
C11 Mo1 As1 86.5(3) . . ?
C12 Mo1 As1 123.4(3) . . ?
C2 Mo1 As1 142.6(4) . . ?
C1 Mo1 As1 141.4(3) . . ?
C3 Mo1 As1 107.2(4) . . ?
C5 Mo1 As1 106.8(3) . . ?
C4 Mo1 As1 89.4(3) . . ?
P1 Mo1 As1 0.00(9) . . ?
C11 Mo1 P1 79.7(3) . 2_656 ?
C12 Mo1 P1 72.2(3) . 2_656 ?
C2 Mo1 P1 161.8(3) . 2_656 ?
C1 Mo1 P1 147.5(3) . 2_656 ?
C3 Mo1 P1 153.6(4) . 2_656 ?
C5 Mo1 P1 136.8(3) . 2_656 ?
C4 Mo1 P1 139.2(3) . 2_656 ?
P1 Mo1 P1 51.49(6) . 2_656 ?
As1 Mo1 P1 51.49(6) . 2_656 ?
C11 Mo1 As1 79.7(3) . 2_656 ?
C12 Mo1 As1 72.2(3) . 2_656 ?
C2 Mo1 As1 161.8(3) . 2_656 ?
C1 Mo1 As1 147.5(3) . 2_656 ?
C3 Mo1 As1 153.6(4) . 2_656 ?
C5 Mo1 As1 136.8(3) . 2_656 ?
C4 Mo1 As1 139.2(3) . 2_656 ?
P1 Mo1 As1 51.49(6) . 2_656 ?
As1 Mo1 As1 51.49(6) . 2_656 ?
P1 Mo1 As1 0.00(9) 2_656 2_656 ?
C11 Mo1 Mo1 129.5(3) . 2_656 ?
C12 Mo1 Mo1 87.9(3) . 2_656 ?
C2 Mo1 Mo1 141.5(3) . 2_656 ?
C1 Mo1 Mo1 106.6(3) . 2_656 ?
C3 Mo1 Mo1 134.2(3) . 2_656 ?
C5 Mo1 Mo1 85.3(3) . 2_656 ?
C4 Mo1 Mo1 99.3(3) . 2_656 ?
P1 Mo1 Mo1 55.06(4) . 2_656 ?
As1 Mo1 Mo1 55.06(4) . 2_656 ?
P1 Mo1 Mo1 51.47(4) 2_656 2_656 ?
As1 Mo1 Mo1 51.47(4) 2_656 2_656 ?
C5 C1 C2 108.0(12) . . ?
C5 C1 Mo1 74.7(6) . . ?
C2 C1 Mo1 70.8(6) . . ?
C3 C2 C1 107.9(11) . . ?
C3 C2 Mo1 74.1(7) . . ?
C1 C2 Mo1 73.5(6) . . ?
C2 C3 C4 108.1(12) . . ?
C2 C3 Mo1 70.6(6) . . ?
C4 C3 Mo1 74.1(6) . . ?
C5 C4 C3 107.4(12) . . ?
C5 C4 Mo1 72.7(6) . . ?
C3 C4 Mo1 70.9(6) . . ?
C1 C5 C4 108.6(11) . . ?
C1 C5 Mo1 70.8(6) . . ?
C4 C5 Mo1 72.8(6) . . ?
O11 C11 Mo1 175.3(10) . . ?
O12 C12 Mo1 178.4(9) . . ?
P1 As1 As1 0.00(11) 2_656 2_656 ?
P1 As1 Mo1 67.03(5) 2_656 . ?
As1 As1 Mo1 67.03(5) 2_656 . ?
P1 As1 W2 135.36(4) 2_656 . ?
As1 As1 W2 135.36(4) 2_656 . ?
Mo1 As1 W2 145.96(6) . . ?
P1 As1 Mo1 61.47(5) 2_656 2_656 ?
As1 As1 Mo1 61.47(5) 2_656 2_656 ?
Mo1 As1 Mo1 73.47(5) . 2_656 ?
W2 As1 Mo1 136.45(6) . 2_656 ?
P1 P1 As1 0.00(11) 2_656 2_656 ?
P1 P1 Mo1 67.03(5) 2_656 . ?
As1 P1 Mo1 67.03(5) 2_656 . ?
P1 P1 W2 135.36(4) 2_656 . ?
As1 P1 W2 135.36(4) 2_656 . ?
Mo1 P1 W2 145.96(6) . . ?
P1 P1 Mo1 61.47(5) 2_656 2_656 ?
As1 P1 Mo1 61.47(5) 2_656 2_656 ?
Mo1 P1 Mo1 73.47(5) . 2_656 ?
W2 P1 Mo1 136.45(6) . 2_656 ?
C25 W2 C21 87.5(5) . . ?
C25 W2 C23 89.1(5) . . ?
C21 W2 C23 175.7(5) . . ?
C25 W2 C24 90.4(5) . . ?
C21 W2 C24 91.4(5) . . ?
C23 W2 C24 91.2(5) . . ?
C25 W2 C22 89.7(5) . . ?
C21 W2 C22 88.8(5) . . ?
C23 W2 C22 88.6(5) . . ?
C24 W2 C22 179.7(5) . . ?
C25 W2 As1 177.5(4) . . ?
C21 W2 As1 93.6(4) . . ?
C23 W2 As1 89.9(3) . . ?
C24 W2 As1 87.3(4) . . ?
C22 W2 As1 92.6(3) . . ?
C25 W2 P1 177.5(4) . . ?
C21 W2 P1 93.6(4) . . ?
C23 W2 P1 89.9(3) . . ?
C24 W2 P1 87.3(4) . . ?
C22 W2 P1 92.6(3) . . ?
As1 W2 P1 0.00(10) . . ?
O21 C21 W2 176.7(11) . . ?
O22 C22 W2 178.2(11) . . ?
O23 C23 W2 175.4(11) . . ?
O24 C24 W2 177.8(12) . . ?
O25 C25 W2 178.4(10) . . ?

loop_
_geom_bond_atom_site_label_1
_geom_bond_atom_site_label_2
_geom_bond_distance
_geom_bond_site_symmetry_2
_geom_bond_publ_flag
Mo1 C11 1.982(11) . ?
Mo1 C12 1.986(12) . ?
Mo1 C2 2.265(10) . ?
Mo1 C1 2.300(10) . ?
Mo1 C3 2.309(10) . ?
Mo1 C5 2.350(10) . ?
Mo1 C4 2.351(11) . ?
Mo1 P1 2.496(2) . ?
Mo1 As1 2.496(2) . ?
Mo1 P1 2.616(2) 2_656 ?
Mo1 As1 2.616(2) 2_656 ?
Mo1 Mo1 3.059(2) 2_656 ?
C1 C5 1.38(2) . ?
C1 C2 1.40(2) . ?
C2 C3 1.39(2) . ?
C3 C4 1.40(2) . ?
C4 C5 1.40(2) . ?
C11 O11 1.154(12) . ?
C12 O12 1.149(12) . ?
As1 P1 2.223(3) 2_656 ?
As1 As1 2.223(3) 2_656 ?
As1 W2 2.5547(15) . ?
As1 Mo1 2.616(2) 2_656 ?
P1 P1 2.223(3) 2_656 ?
P1 As1 2.223(3) 2_656 ?
P1 W2 2.5547(15) . ?
P1 Mo1 2.616(2) 2_656 ?
W2 C25 1.962(10) . ?
W2 C21 2.011(13) . ?
W2 C23 2.026(11) . ?
W2 C24 2.032(13) . ?
W2 C22 2.040(14) . ?
C21 O21 1.163(14) . ?
C22 O22 1.122(14) . ?
C23 O23 1.148(13) . ?
C24 O24 1.126(13) . ?
C25 O25 1.147(12) . ?
